data_4350076
loop_
_publ_author_name
'Xiang, Shiqun'
'Zhang, Xiaofeng'
'Chen, Hui'
'Li, Yinghua'
'Fan, Weibin'
'Huang, Deguang'

_publ_section_title
;
 Copper(ii) facilitated decarboxylation for the construction of
 pyridyl--pyrazole skeletons
;
_journal_issue 9
_journal_name_full 'Inorganic Chemistry Frontiers'
_journal_page_first 2359
_journal_paper_doi 10.1039/C9QI00599D
_journal_volume 6
_journal_year 2019
_chemical_formula_moiety 'C10 H9 N3 O2'
_chemical_formula_sum 'C10 H9 N3 O2'
_chemical_formula_weight 203.20
_chemical_name_common 3-Me-Py-Pz-COOH
_space_group_IT_number 2
_space_group_name_Hall '-P 1'
_space_group_name_H-M_alt 'P -1'
_symmetry_cell_setting triclinic
_symmetry_space_group_name_Hall '-P 1'
_symmetry_space_group_name_H-M 'P -1'
_atom_sites_solution_hydrogens geom
_atom_sites_solution_primary direct
_atom_sites_solution_secondary difmap
_audit_creation_method SHELXL-97
_audit_update_record
;
2018-10-12 deposited with the CCDC.	2019-07-22 downloaded from the CCDC.
;
_cell_angle_alpha 92.199(6)
_cell_angle_beta 98.583(9)
_cell_angle_gamma 99.681(8)
_cell_formula_units_Z 2
_cell_length_a 5.7124(7)
_cell_length_b 7.3887(5)
_cell_length_c 11.5280(10)
_cell_measurement_reflns_used 1335
_cell_measurement_temperature 100(2)
_cell_measurement_theta_max 75.3020
_cell_measurement_theta_min 6.1010
_cell_volume 473.26(8)
_computing_cell_refinement 'CrysAlisPro 1.171.39.46 (Rigaku OD, 2018)'
_computing_data_collection 'CrysAlisPro 1.171.39.46 (Rigaku OD, 2018)'
_computing_data_reduction 'CrysAlisPro 1.171.39.46 (Rigaku OD, 2018)'
_computing_molecular_graphics 'Bruker SHELXTL'
_computing_publication_material 'Bruker SHELXTL'
_computing_structure_refinement 'SHELXL-97 (Sheldrick, 1997)'
_computing_structure_solution 'SHELXS-97 (Sheldrick, 1990)'
_diffrn_ambient_temperature 100(2)
_diffrn_detector_area_resol_mean 10.5594
_diffrn_measured_fraction_theta_full 0.998
_diffrn_measured_fraction_theta_max 0.998
_diffrn_measurement_device_type 'multiwire proportional'
_diffrn_measurement_method 'phi and omega scans'
_diffrn_radiation_monochromator Mirror
_diffrn_radiation_source 'SuperNova (Cu) X-ray Source'
_diffrn_radiation_type CuK\a
_diffrn_radiation_wavelength 1.54184
_diffrn_reflns_av_R_equivalents 0.0238
_diffrn_reflns_av_sigmaI/netI 0.0306
_diffrn_reflns_limit_h_max 6
_diffrn_reflns_limit_h_min -6
_diffrn_reflns_limit_k_max 8
_diffrn_reflns_limit_k_min -7
_diffrn_reflns_limit_l_max 14
_diffrn_reflns_limit_l_min -11
_diffrn_reflns_number 3384
_diffrn_reflns_theta_full 69.99
_diffrn_reflns_theta_max 69.99
_diffrn_reflns_theta_min 3.89
_exptl_absorpt_coefficient_mu 0.859
_exptl_absorpt_correction_T_max 0.9665
_exptl_absorpt_correction_T_min 0.9345
_exptl_absorpt_correction_type multi-scan
_exptl_crystal_colour colourless
_exptl_crystal_density_diffrn 1.426
_exptl_crystal_density_method 'not measured'
_exptl_crystal_description plate
_exptl_crystal_F_000 212
_exptl_crystal_size_max 0.08
_exptl_crystal_size_mid 0.06
_exptl_crystal_size_min 0.04
_refine_diff_density_max 0.203
_refine_diff_density_min -0.284
_refine_diff_density_rms 0.057
_refine_ls_extinction_method none
_refine_ls_goodness_of_fit_ref 1.069
_refine_ls_hydrogen_treatment mixed
_refine_ls_matrix_type full
_refine_ls_number_parameters 140
_refine_ls_number_reflns 1779
_refine_ls_number_restraints 0
_refine_ls_restrained_S_all 1.069
_refine_ls_R_factor_all 0.0601
_refine_ls_R_factor_gt 0.0488
_refine_ls_shift/su_max 0.063
_refine_ls_shift/su_mean 0.003
_refine_ls_structure_factor_coef Fsqd
_refine_ls_weighting_details 'calc w=1/[\s^2^(Fo^2^)+(0.0458P)^2^+0.5088P] where P=(Fo^2^+2Fc^2^)/3'
_refine_ls_weighting_scheme calc
_refine_ls_wR_factor_gt 0.1280
_refine_ls_wR_factor_ref 0.1322
_reflns_number_gt 1465
_reflns_number_total 1779
_reflns_threshold_expression >2sigma(I)
_cod_data_source_file c9qi00599d2.cif
_cod_data_source_block full_CCDC5
_cod_database_code 4350076

loop_
_symmetry_equiv_pos_as_xyz
'x, y, z'
'-x, -y, -z'

loop_
_atom_site_label
_atom_site_type_symbol
_atom_site_fract_x
_atom_site_fract_y
_atom_site_fract_z
_atom_site_U_iso_or_equiv
_atom_site_adp_type
_atom_site_occupancy
_atom_site_symmetry_multiplicity
_atom_site_calc_flag
_atom_site_refinement_flags
C1 C 0.4236(4) 0.4037(3) 0.64316(19) 0.0228(5) Uani 1 1 d .
C2 C 0.3551(4) 0.3296(3) 0.75147(19) 0.0228(5) Uani 1 1 d .
C3 C 0.1196(4) 0.2547(3) 0.7680(2) 0.0249(5) Uani 1 1 d .
H3A H -0.0242 0.2432 0.7129 0.030 Uiso 1 1 calc R
C4 C 0.1440(4) 0.2024(3) 0.8808(2) 0.0247(5) Uani 1 1 d .
H4A H 0.0192 0.1451 0.9202 0.030 Uiso 1 1 calc R
C5 C 0.4918(4) 0.2254(3) 1.04287(19) 0.0214(5) Uani 1 1 d .
C6 C 0.7335(4) 0.2945(3) 1.0816(2) 0.0244(5) Uani 1 1 d .
H6A H 0.8321 0.3581 1.0314 0.029 Uiso 1 1 calc R
C7 C 0.8251(4) 0.2669(3) 1.1965(2) 0.0269(5) Uani 1 1 d .
H7A H 0.9897 0.3120 1.2263 0.032 Uiso 1 1 calc R
C8 C 0.6767(4) 0.1731(3) 1.2686(2) 0.0269(5) Uani 1 1 d .
C9 C 0.4388(4) 0.1122(3) 1.2186(2) 0.0280(5) Uani 1 1 d .
H9A H 0.3348 0.0492 1.2668 0.034 Uiso 1 1 calc R
C10 C 0.7675(5) 0.1383(4) 1.3936(2) 0.0359(6) Uani 1 1 d .
H10A H 0.6355 0.0707 1.4286 0.054 Uiso 1 1 calc R
H10B H 0.8301 0.2560 1.4387 0.054 Uiso 1 1 calc R
H10C H 0.8962 0.0654 1.3949 0.054 Uiso 1 1 calc R
O1 O 0.6528(3) 0.4631(2) 0.64410(15) 0.0298(4) Uani 1 1 d .
O2 O 0.2672(3) 0.4061(2) 0.55681(14) 0.0307(4) Uani 1 1 d .
N1 N 0.5168(3) 0.3272(2) 0.84807(16) 0.0228(4) Uani 1 1 d .
N2 N 0.3831(3) 0.2484(2) 0.92610(16) 0.0219(4) Uani 1 1 d .
N3 N 0.3437(3) 0.1351(3) 1.10782(17) 0.0268(4) Uani 1 1 d .
H1 H 0.675(6) 0.510(5) 0.564(3) 0.072(11) Uiso 1 1 d .

loop_
_atom_site_aniso_label
_atom_site_aniso_U_11
_atom_site_aniso_U_22
_atom_site_aniso_U_33
_atom_site_aniso_U_23
_atom_site_aniso_U_13
_atom_site_aniso_U_12
C1 0.0207(11) 0.0224(10) 0.0246(11) 0.0031(8) 0.0008(8) 0.0045(8)
C2 0.0222(11) 0.0203(10) 0.0254(11) 0.0031(8) 0.0011(8) 0.0047(8)
C3 0.0206(11) 0.0254(11) 0.0270(12) 0.0029(9) -0.0015(8) 0.0032(8)
C4 0.0186(11) 0.0262(11) 0.0285(12) 0.0036(9) 0.0013(9) 0.0029(8)
C5 0.0217(11) 0.0205(10) 0.0224(11) 0.0015(8) 0.0017(8) 0.0061(8)
C6 0.0223(11) 0.0242(11) 0.0264(11) 0.0003(9) 0.0027(9) 0.0043(8)
C7 0.0229(11) 0.0269(11) 0.0295(12) -0.0010(9) -0.0017(9) 0.0061(9)
C8 0.0325(13) 0.0217(11) 0.0251(12) -0.0013(9) -0.0019(9) 0.0074(9)
C9 0.0304(13) 0.0272(11) 0.0249(12) 0.0036(9) 0.0025(9) 0.0021(9)
C10 0.0390(15) 0.0356(13) 0.0299(14) 0.0016(10) -0.0041(11) 0.0061(11)
O1 0.0213(8) 0.0393(9) 0.0276(9) 0.0083(7) 0.0015(6) 0.0031(7)
O2 0.0248(9) 0.0364(9) 0.0276(9) 0.0099(7) -0.0028(7) 0.0005(7)
N1 0.0213(9) 0.0244(9) 0.0234(9) 0.0045(7) 0.0039(7) 0.0049(7)
N2 0.0182(9) 0.0232(9) 0.0238(9) 0.0034(7) 0.0016(7) 0.0031(7)
N3 0.0251(10) 0.0289(10) 0.0254(10) 0.0047(8) 0.0020(8) 0.0032(8)

loop_
_atom_type_symbol
_atom_type_description
_atom_type_scat_dispersion_real
_atom_type_scat_dispersion_imag
_atom_type_scat_source
C C 0.0181 0.0091 'International Tables Vol C Tables 4.2.6.8 and 6.1.1.4'
H H 0.0000 0.0000 'International Tables Vol C Tables 4.2.6.8 and 6.1.1.4'
N N 0.0311 0.0180 'International Tables Vol C Tables 4.2.6.8 and 6.1.1.4'
O O 0.0492 0.0322 'International Tables Vol C Tables 4.2.6.8 and 6.1.1.4'

loop_
_geom_angle_atom_site_label_1
_geom_angle_atom_site_label_2
_geom_angle_atom_site_label_3
_geom_angle
O2 C1 O1 123.7(2)
O2 C1 C2 119.7(2)
O1 C1 C2 116.54(19)
N1 C2 C3 112.3(2)
N1 C2 C1 122.06(19)
C3 C2 C1 125.6(2)
C4 C3 C2 104.70(19)
C3 C4 N2 106.6(2)
N3 C5 C6 124.7(2)
N3 C5 N2 114.43(19)
C6 C5 N2 120.9(2)
C7 C6 C5 117.3(2)
C6 C7 C8 120.3(2)
C9 C8 C7 116.3(2)
C9 C8 C10 121.3(2)
C7 C8 C10 122.4(2)
N3 C9 C8 125.2(2)
C2 N1 N2 103.51(17)
N1 N2 C4 112.86(18)
N1 N2 C5 120.59(17)
C4 N2 C5 126.52(19)
C5 N3 C9 116.22(19)

loop_
_geom_bond_atom_site_label_1
_geom_bond_atom_site_label_2
_geom_bond_distance
C1 O2 1.237(3)
C1 O1 1.307(3)
C1 C2 1.462(3)
C2 N1 1.339(3)
C2 C3 1.409(3)
C3 C4 1.364(3)
C4 N2 1.368(3)
C5 N3 1.326(3)
C5 C6 1.389(3)
C5 N2 1.425(3)
C6 C7 1.385(3)
C7 C8 1.396(3)
C8 C9 1.387(3)
C8 C10 1.504(3)
C9 N3 1.340(3)
N1 N2 1.352(3)
